data_4103665
loop_
_publ_author_name
'Jian-Rong Li'
'Andrey A. Yakovenko'
'Weigang Lu'
'Daren J. Timmons'
'Wenjuan Zhuang'
'Daqiang Yuan'
'Hong-Cai Zhou'

_publ_contact_author
; 
Hong-Cai Zhou
Department of Chemistry, Texas A&M University, 
PO Box 30012, College Station, TX 77842-3012, USA
;
_publ_contact_author_email zhou@mail.chem.tamu.edu
_publ_section_title
;
 Ligand Bridging-Angle-Driven Assembly of Molecular Architectures Based on
 Quadruply Bonded Mo-Mo Dimers
;
_journal_name_full 'Journal of the American Chemical Society'
_journal_page_first 17599
_journal_page_last 17610
_journal_paper_doi 10.1021/ja1080794
_journal_volume 132
_journal_year 2010
_chemical_formula_moiety 'C164 H117 Mo6 N5 O30'
_chemical_formula_sum 'C164 H117 Mo6 N5 O30'
_chemical_formula_weight 3213.27
_chemical_name_systematic
; 
 ? 
;
_space_group_IT_number 14
_symmetry_cell_setting monoclinic
_symmetry_space_group_name_Hall '-P 2ybc'
_symmetry_space_group_name_H-M 'P 1 21/c 1'
_atom_sites_solution_hydrogens geom
_atom_sites_solution_primary direct
_atom_sites_solution_secondary difmap
_audit_creation_method SHELXL-97
_cell_angle_alpha 90.00
_cell_angle_beta 113.312(12)
_cell_angle_gamma 90.00
_cell_formula_units_Z 4
_cell_length_a 16.956(5)
_cell_length_b 42.663(12)
_cell_length_c 33.176(8)
_cell_measurement_reflns_used 9991
_cell_measurement_temperature 110(2)
_cell_measurement_theta_max 19.0682
_cell_measurement_theta_min 2.2136
_cell_volume 22040(11)
_computing_cell_refinement 'SAINT+ ver. (Bruker, 2001)'
_computing_data_collection 'APEX2  (Bruker, 2008)'
_computing_data_reduction 'SAINT+ ver. (Bruker, 2001)'
_computing_molecular_graphics 'SHELXTL (Sheldrick, 2008)'
_computing_publication_material 'SHELXTL (Sheldrick, 2008)'
_computing_structure_refinement 'SHELXTL (Sheldrick, 2008)'
_computing_structure_solution 'SHELXTL (Sheldrick, 2008)'
_diffrn_ambient_temperature 110(2)
_diffrn_measured_fraction_theta_full 0.998
_diffrn_measured_fraction_theta_max 0.998
_diffrn_measurement_device_type 'Bruker SMART APEX II CCD area detector'
_diffrn_measurement_method 'phi and omega scans'
_diffrn_radiation_monochromator graphite
_diffrn_radiation_source 'fine-focus sealed tube'
_diffrn_radiation_type MoK\a
_diffrn_radiation_wavelength 0.71073
_diffrn_reflns_av_R_equivalents 0.1311
_diffrn_reflns_av_sigmaI/netI 0.2096
_diffrn_reflns_limit_h_max 20
_diffrn_reflns_limit_h_min -20
_diffrn_reflns_limit_k_max 50
_diffrn_reflns_limit_k_min -50
_diffrn_reflns_limit_l_max 39
_diffrn_reflns_limit_l_min -39
_diffrn_reflns_number 173509
_diffrn_reflns_theta_full 25.00
_diffrn_reflns_theta_max 25.00
_diffrn_reflns_theta_min 1.88
_exptl_absorpt_coefficient_mu 0.382
_exptl_absorpt_correction_T_max 0.9628
_exptl_absorpt_correction_T_min 0.9276
_exptl_absorpt_correction_type multi-scan
_exptl_absorpt_process_details 'SADABS (Sheldrick, 2008)'
_exptl_crystal_colour dark-red
_exptl_crystal_density_diffrn 0.968
_exptl_crystal_density_meas ?
_exptl_crystal_density_method 'not measured'
_exptl_crystal_description needle
_exptl_crystal_F_000 6512
_exptl_crystal_size_max 0.20
_exptl_crystal_size_mid 0.10
_exptl_crystal_size_min 0.10
_platon_squeeze_details
;
;
_refine_diff_density_max 1.492
_refine_diff_density_min -0.859
_refine_diff_density_rms 0.106
_refine_ls_extinction_method none
_refine_ls_goodness_of_fit_ref 1.013
_refine_ls_hydrogen_treatment constr
_refine_ls_matrix_type full
_refine_ls_number_parameters 1060
_refine_ls_number_reflns 38754
_refine_ls_number_restraints 76
_refine_ls_restrained_S_all 1.037
_refine_ls_R_factor_all 0.1678
_refine_ls_R_factor_gt 0.0912
_refine_ls_shift/su_max 0.000
_refine_ls_shift/su_mean 0.000
_refine_ls_structure_factor_coef Fsqd
_refine_ls_weighting_details 'calc w=1/[\s^2^(Fo^2^)+(0.0300P)^2^+80.5000P] where P=(Fo^2^+2Fc^2^)/3'
_refine_ls_weighting_scheme calc
_refine_ls_wR_factor_gt 0.1920
_refine_ls_wR_factor_ref 0.2029
_reflns_number_gt 14110
_reflns_number_total 38754
_reflns_threshold_expression I>2\s(I)
_cod_data_source_file ja1080794_si_002_05.cif
_cod_data_source_block 2B
_cod_depositor_comments
;
The following automatic conversions were performed:

'_exptl_crystal_density_meas' value 'not measured' was changed to '?'
- the value is perceived as not measured.

Automatic conversion script
Id: cif_fix_values 3008 2015-01-20 13:52:24Z robertas 
;
_cod_original_cell_volume 22040(10)
_cod_original_sg_symbol_H-M 'P 21/c'
_cod_database_code 4103665

loop_
_symmetry_equiv_pos_as_xyz
'x, y, z'
'-x, y+1/2, -z+1/2'
'-x, -y, -z'
'x, -y-1/2, z-1/2'

loop_
_atom_site_label
_atom_site_type_symbol
_atom_site_fract_x
_atom_site_fract_y
_atom_site_fract_z
_atom_site_U_iso_or_equiv
_atom_site_adp_type
_atom_site_occupancy
_atom_site_symmetry_multiplicity
_atom_site_calc_flag
_atom_site_refinement_flags
Mo1 Mo 0.17586(6) 0.22755(2) 0.11574(3) 0.0535(3) Uani 1 1 d D
Mo2 Mo 0.13007(6) 0.19735(2) 0.15236(3) 0.0542(3) Uani 1 1 d D
Mo3 Mo 0.23110(6) 0.12247(2) 0.47539(3) 0.0529(3) Uani 1 1 d D
Mo4 Mo 0.17863(6) 0.12421(2) 0.40617(3) 0.0504(3) Uani 1 1 d D
Mo5 Mo -0.37484(6) 0.03467(2) 0.12629(3) 0.0551(3) Uani 1 1 d D
Mo6 Mo -0.27216(6) 0.06519(2) 0.16027(3) 0.0537(3) Uani 1 1 d D
O1 O 0.1788(4) 0.26564(14) 0.15790(19) 0.0501(17) Uani 1 1 d .
O2 O 0.1267(4) 0.23365(16) 0.19485(19) 0.0548(19) Uani 1 1 d .
O3 O 0.3049(4) 0.21696(15) 0.1574(2) 0.0553(19) Uani 1 1 d .
O4 O 0.2540(5) 0.18560(16) 0.19518(19) 0.061(2) Uani 1 1 d .
O5 O 0.1718(4) 0.19108(16) 0.0715(2) 0.0584(19) Uani 1 1 d .
O6 O 0.1258(4) 0.15951(14) 0.1117(2) 0.0573(19) Uani 1 1 d .
O7 O 0.0508(4) 0.23881(15) 0.07207(19) 0.0536(18) Uani 1 1 d .
O8 O 0.0016(4) 0.20692(16) 0.1100(2) 0.0583(19) Uani 1 1 d .
O9 O 0.2208(4) 0.17081(15) 0.48028(18) 0.0494(18) Uani 1 1 d .
O10 O 0.1650(4) 0.17265(15) 0.40649(19) 0.0502(17) Uani 1 1 d .
O11 O 0.3560(4) 0.12958(16) 0.4780(2) 0.063(2) Uani 1 1 d .
O12 O 0.2981(4) 0.13099(15) 0.40427(19) 0.0562(19) Uani 1 1 d .
O13 O 0.2413(4) 0.07307(16) 0.4735(2) 0.060(2) Uani 1 1 d .
O14 O 0.1873(4) 0.07612(15) 0.4006(2) 0.0555(18) Uani 1 1 d .
O15 O 0.1102(4) 0.11727(16) 0.47734(19) 0.0545(19) Uani 1 1 d .
O16 O 0.0554(4) 0.11849(16) 0.40396(19) 0.056(2) Uani 1 1 d .
O17 O -0.4368(4) 0.04352(17) 0.1694(2) 0.064(2) Uani 1 1 d .
O18 O -0.3254(4) 0.07618(15) 0.2055(2) 0.0575(19) Uani 1 1 d .
O19 O -0.3115(5) -0.00383(15) 0.1654(2) 0.0593(19) Uani 1 1 d .
O20 O -0.2029(4) 0.02808(17) 0.2002(2) 0.064(2) Uani 1 1 d .
O21 O -0.3221(4) 0.02312(16) 0.08083(19) 0.0529(18) Uani 1 1 d .
O22 O -0.2140(4) 0.05648(14) 0.1155(2) 0.0481(17) Uani 1 1 d .
O23 O -0.4435(4) 0.07109(16) 0.0833(2) 0.0563(19) Uani 1 1 d .
O24 O -0.3339(4) 0.10344(14) 0.1209(2) 0.0501(17) Uani 1 1 d .
C1 C 0.1541(6) 0.2596(3) 0.1896(3) 0.052(3) Uani 1 1 d .
C2 C 0.1610(5) 0.28567(15) 0.22105(19) 0.058(3) Uani 1 1 d G
C3 C 0.2174(4) 0.31044(18) 0.2261(2) 0.065(3) Uani 1 1 d G
H3A H 0.2484 0.3119 0.2078 0.078 Uiso 1 1 calc R
C4 C 0.2286(4) 0.33308(14) 0.2581(3) 0.072(3) Uani 1 1 d G
H4A H 0.2671 0.3500 0.2615 0.087 Uiso 1 1 calc R
C5 C 0.1833(5) 0.33095(15) 0.2849(2) 0.070(3) Uani 1 1 d G
C6 C 0.1269(5) 0.30618(19) 0.2798(2) 0.081(4) Uani 1 1 d G
H6A H 0.0959 0.3047 0.2982 0.097 Uiso 1 1 calc R
C7 C 0.1157(4) 0.28354(15) 0.2479(2) 0.067(3) Uani 1 1 d G
H7A H 0.0772 0.2666 0.2444 0.080 Uiso 1 1 calc R
C8 C 0.2025(8) 0.3525(3) 0.3219(4) 0.084(4) Uani 1 1 d .
C9 C 0.2158(8) 0.3701(3) 0.3500(4) 0.081(4) Uani 1 1 d .
C10 C 0.2414(5) 0.39024(17) 0.3891(2) 0.060(3) Uani 1 1 d G
C11 C 0.2567(5) 0.42172(19) 0.3841(2) 0.085(4) Uani 1 1 d G
H11A H 0.2531 0.4293 0.3566 0.102 Uiso 1 1 calc R
C12 C 0.2771(5) 0.44210(14) 0.4195(3) 0.104(5) Uani 1 1 d G
H12A H 0.2875 0.4636 0.4161 0.125 Uiso 1 1 calc R
C13 C 0.2823(5) 0.43100(19) 0.4599(2) 0.086(4) Uani 1 1 d G
H13A H 0.2963 0.4449 0.4841 0.103 Uiso 1 1 calc R
C14 C 0.2671(5) 0.3995(2) 0.46489(18) 0.065(3) Uani 1 1 d G
H14A H 0.2706 0.3919 0.4925 0.078 Uiso 1 1 calc R
C15 C 0.2466(5) 0.37914(15) 0.4295(3) 0.063(3) Uani 1 1 d G
C16 C 0.2319(7) 0.3475(3) 0.4354(3) 0.066(3) Uani 1 1 d .
C17 C 0.2210(7) 0.3196(3) 0.4404(3) 0.060(3) Uani 1 1 d .
C18 C 0.2067(5) 0.28647(12) 0.4426(3) 0.059(3) Uani 1 1 d G
C19 C 0.2184(4) 0.27109(17) 0.4815(2) 0.067(3) Uani 1 1 d G
H19A H 0.2307 0.2828 0.5077 0.081 Uiso 1 1 calc R
C20 C 0.2119(4) 0.23863(17) 0.48206(17) 0.063(3) Uani 1 1 d G
H20A H 0.2199 0.2281 0.5086 0.075 Uiso 1 1 calc R
C21 C 0.1938(4) 0.22154(12) 0.4438(2) 0.042(2) Uani 1 1 d G
C22 C 0.1822(4) 0.23692(17) 0.40486(17) 0.068(3) Uani 1 1 d G
H22A H 0.1698 0.2252 0.3787 0.082 Uiso 1 1 calc R
C23 C 0.1886(5) 0.26938(17) 0.4043(2) 0.079(4) Uani 1 1 d G
H23A H 0.1807 0.2799 0.3777 0.094 Uiso 1 1 calc R
C24 C 0.1937(6) 0.1867(3) 0.4449(4) 0.057(3) Uani 1 1 d .
C25 C 0.3156(8) 0.1988(3) 0.1893(4) 0.059(3) Uani 1 1 d .
C26 C 0.4073(4) 0.19263(18) 0.2198(2) 0.0835(17) Uani 1 1 d G
C27 C 0.4719(5) 0.21292(15) 0.2204(2) 0.0835(17) Uani 1 1 d G
H27A H 0.4595 0.2290 0.1990 0.100 Uiso 1 1 calc R
C28 C 0.5546(4) 0.20966(17) 0.2523(2) 0.0835(17) Uani 1 1 d G
H28A H 0.5987 0.2235 0.2527 0.100 Uiso 1 1 calc R
C29 C 0.5727(4) 0.18610(18) 0.2837(2) 0.0835(17) Uani 1 1 d G
C30 C 0.5081(5) 0.16581(15) 0.2831(2) 0.0835(17) Uani 1 1 d G
H30A H 0.5205 0.1497 0.3045 0.100 Uiso 1 1 calc R
C31 C 0.4254(4) 0.16908(17) 0.2512(2) 0.0835(17) Uani 1 1 d G
H31A H 0.3813 0.1552 0.2508 0.100 Uiso 1 1 calc R
C32 C 0.6513(8) 0.1829(4) 0.3179(5) 0.120(6) Uani 1 1 d .
C33 C 0.7258(10) 0.1848(3) 0.3463(5) 0.104(5) Uani 1 1 d .
C34 C 0.8112(3) 0.18543(19) 0.3819(2) 0.0800(15) Uani 1 1 d G
C35 C 0.8797(5) 0.19372(18) 0.37111(17) 0.0800(15) Uani 1 1 d G
H35A H 0.8704 0.1977 0.3414 0.096 Uiso 1 1 calc R
C36 C 0.9619(4) 0.19621(18) 0.4038(2) 0.0800(15) Uani 1 1 d G
H36A H 1.0087 0.2019 0.3964 0.096 Uiso 1 1 calc R
C37 C 0.9755(3) 0.19042(18) 0.4473(2) 0.0800(15) Uani 1 1 d G
H37A H 1.0317 0.1921 0.4696 0.096 Uiso 1 1 calc R
C38 C 0.9070(5) 0.18213(18) 0.45809(18) 0.0800(15) Uani 1 1 d G
H38A H 0.9163 0.1782 0.4878 0.096 Uiso 1 1 calc R
C39 C 0.8249(4) 0.17964(18) 0.4254(2) 0.0800(15) Uani 1 1 d G
C40 C 0.7514(7) 0.1726(3) 0.4353(4) 0.076(4) Uani 1 1 d .
C41 C 0.6915(9) 0.1677(3) 0.4436(4) 0.088(4) Uani 1 1 d .
C42 C 0.6071(3) 0.15885(19) 0.4434(2) 0.0840(16) Uani 1 1 d G
C43 C 0.5362(4) 0.15621(19) 0.40384(18) 0.0840(16) Uani 1 1 d G
H43A H 0.5420 0.1600 0.3769 0.101 Uiso 1 1 calc R
C44 C 0.4566(4) 0.14807(19) 0.40365(18) 0.0840(16) Uani 1 1 d G
H44A H 0.4082 0.1463 0.3766 0.101 Uiso 1 1 calc R
C45 C 0.4480(3) 0.14257(19) 0.4430(2) 0.0840(16) Uani 1 1 d G
C46 C 0.5190(4) 0.14521(19) 0.48256(18) 0.0840(16) Uani 1 1 d G
H46A H 0.5131 0.1415 0.5095 0.101 Uiso 1 1 calc R
C47 C 0.5985(4) 0.15335(19) 0.48275(18) 0.0840(16) Uani 1 1 d G
H47A H 0.6470 0.1552 0.5098 0.101 Uiso 1 1 calc R
C48 C 0.3625(7) 0.1339(2) 0.4417(3) 0.055(3) Uani 1 1 d .
C49 C -0.0118(7) 0.2254(2) 0.0768(3) 0.058(3) Uani 1 1 d .
C50 C -0.0971(4) 0.22995(18) 0.0441(2) 0.0827(16) Uani 1 1 d G
C51 C -0.1099(4) 0.24288(18) 0.0036(2) 0.0827(16) Uani 1 1 d G
H51A H -0.0619 0.2485 -0.0029 0.099 Uiso 1 1 calc R
C52 C -0.1928(5) 0.24759(17) -0.02753(18) 0.0827(16) Uani 1 1 d G
H52A H -0.2015 0.2564 -0.0553 0.099 Uiso 1 1 calc R
C53 C -0.2629(4) 0.23936(18) -0.0181(2) 0.0827(16) Uani 1 1 d G
C54 C -0.2501(4) 0.22643(18) 0.0225(2) 0.0827(16) Uani 1 1 d G
H54A H -0.2981 0.2208 0.0290 0.099 Uiso 1 1 calc R
C55 C -0.1672(5) 0.22172(17) 0.05360(18) 0.0827(16) Uani 1 1 d G
H55A H -0.1585 0.2129 0.0813 0.099 Uiso 1 1 calc R
C56 C -0.3471(11) 0.2427(3) -0.0529(4) 0.108(5) Uani 1 1 d .
C57 C -0.4195(9) 0.2469(3) -0.0794(4) 0.089(4) Uani 1 1 d .
C58 C -0.5051(4) 0.24832(19) -0.1133(2) 0.0954(16) Uani 1 1 d G
C59 C -0.5217(4) 0.26889(17) -0.1482(2) 0.0954(16) Uani 1 1 d G
H59A H -0.4774 0.2821 -0.1492 0.114 Uiso 1 1 calc R
C60 C -0.6032(5) 0.27012(16) -0.18175(19) 0.0954(16) Uani 1 1 d G
H60A H -0.6146 0.2842 -0.2056 0.114 Uiso 1 1 calc R
C61 C -0.6681(4) 0.25079(18) -0.18034(19) 0.0954(16) Uani 1 1 d G
H61A H -0.7238 0.2516 -0.2032 0.114 Uiso 1 1 calc R
C62 C -0.6514(4) 0.23023(16) -0.1454(2) 0.0954(16) Uani 1 1 d G
H62A H -0.6957 0.2170 -0.1445 0.114 Uiso 1 1 calc R
C63 C -0.5699(5) 0.22899(16) -0.1119(2) 0.0954(16) Uani 1 1 d GD
C64 C -0.5512(7) 0.2075(2) -0.0755(3) 0.0954(16) Uani 1 1 d D
C65 C -0.5298(7) 0.1889(2) -0.0459(3) 0.0866(15) Uani 1 1 d D
C66 C -0.5057(5) 0.16752(15) -0.0089(2) 0.0866(15) Uani 1 1 d GD
C67 C -0.5407(4) 0.13756(18) -0.01577(17) 0.0866(15) Uani 1 1 d G
H67A H -0.5862 0.1325 -0.0429 0.104 Uiso 1 1 calc R
C68 C -0.5092(5) 0.11507(13) 0.0171(2) 0.0866(15) Uani 1 1 d G
H68A H -0.5332 0.0946 0.0124 0.104 Uiso 1 1 calc R
C69 C -0.4427(5) 0.12253(15) 0.0567(2) 0.0866(15) Uani 1 1 d G
C70 C -0.4076(4) 0.15250(18) 0.06358(18) 0.0866(15) Uani 1 1 d G
H70A H -0.3621 0.1576 0.0907 0.104 Uiso 1 1 calc R
C71 C -0.4391(5) 0.17499(13) 0.0308(2) 0.0866(15) Uani 1 1 d G
H71A H -0.4152 0.1955 0.0354 0.104 Uiso 1 1 calc R
C72 C -0.4035(7) 0.0975(3) 0.0894(3) 0.055(3) Uani 1 1 d .
C73 C 0.1450(7) 0.1639(2) 0.0784(3) 0.051(3) Uani 1 1 d .
C74 C 0.1268(4) 0.13922(17) 0.0456(2) 0.062(3) Uani 1 1 d G
C75 C 0.1070(5) 0.14639(15) 0.0018(3) 0.082(4) Uani 1 1 d G
H75A H 0.1079 0.1676 -0.0069 0.099 Uiso 1 1 calc R
C76 C 0.0860(5) 0.1226(2) -0.02928(18) 0.084(4) Uani 1 1 d G
H76A H 0.0725 0.1275 -0.0592 0.101 Uiso 1 1 calc R
C77 C 0.0848(5) 0.09160(18) -0.0166(2) 0.075(4) Uani 1 1 d G
C78 C 0.1046(4) 0.08443(15) 0.0272(3) 0.066(3) Uani 1 1 d G
H78A H 0.1038 0.0633 0.0359 0.080 Uiso 1 1 calc R
C79 C 0.1256(4) 0.1082(2) 0.05833(19) 0.066(3) Uani 1 1 d G
H79A H 0.1392 0.1033 0.0883 0.079 Uiso 1 1 calc R
C80 C 0.0611(8) 0.0667(3) -0.0496(4) 0.078(4) Uani 1 1 d .
C81 C 0.0446(7) 0.0454(3) -0.0737(3) 0.072(4) Uani 1 1 d .
C82 C 0.0150(4) 0.01891(13) -0.1031(2) 0.0700(14) Uani 1 1 d G
C83 C 0.0532(4) 0.01236(15) -0.1323(2) 0.0700(14) Uani 1 1 d G
H83A H 0.0976 0.0255 -0.1333 0.084 Uiso 1 1 calc R
C84 C 0.0263(4) -0.01343(16) -0.16004(19) 0.0700(14) Uani 1 1 d G
H84A H 0.0524 -0.0179 -0.1800 0.084 Uiso 1 1 calc R
C85 C -0.0387(4) -0.03265(13) -0.15856(19) 0.0700(14) Uani 1 1 d G
H85A H -0.0570 -0.0503 -0.1775 0.084 Uiso 1 1 calc R
C86 C -0.0768(4) -0.02610(15) -0.1293(2) 0.0700(14) Uani 1 1 d G
H86A H -0.1212 -0.0392 -0.1283 0.084 Uiso 1 1 calc R
C87 C -0.0499(4) -0.00031(17) -0.10161(19) 0.0700(14) Uani 1 1 d G
C88 C -0.0888(8) 0.0063(3) -0.0709(4) 0.073(4) Uani 1 1 d .
C89 C -0.1116(8) 0.0120(3) -0.0429(4) 0.077(4) Uani 1 1 d .
C90 C -0.1511(5) 0.01964(17) -0.0123(2) 0.059(3) Uani 1 1 d G
C91 C -0.2269(4) 0.00524(14) -0.0154(2) 0.076(3) Uani 1 1 d G
H91A H -0.2556 -0.0088 -0.0389 0.092 Uiso 1 1 calc R
C92 C -0.2607(4) 0.01145(15) 0.0157(2) 0.060(3) Uani 1 1 d G
H92A H -0.3124 0.0016 0.0135 0.072 Uiso 1 1 calc R
C93 C -0.2186(4) 0.03206(16) 0.0500(2) 0.048(3) Uani 1 1 d G
C94 C -0.1429(4) 0.04646(15) 0.05310(19) 0.068(3) Uani 1 1 d G
H94A H -0.1142 0.0605 0.0765 0.082 Uiso 1 1 calc R
C95 C -0.1091(4) 0.04025(16) 0.0220(2) 0.075(4) Uani 1 1 d G
H95A H -0.0574 0.0501 0.0241 0.090 Uiso 1 1 calc R
C96 C -0.2548(7) 0.0375(2) 0.0833(3) 0.050(3) Uani 1 1 d .
C97 C 0.2111(6) 0.0595(3) 0.4359(4) 0.056(3) Uani 1 1 d .
C98 C 0.2067(5) 0.02533(14) 0.4305(3) 0.066(3) Uani 1 1 d G
C99 C 0.2188(5) 0.0072(2) 0.46730(19) 0.078(4) Uani 1 1 d G
H99A H 0.2360 0.0169 0.4953 0.093 Uiso 1 1 calc R
C100 C 0.2058(5) -0.02497(19) 0.4632(2) 0.088(4) Uani 1 1 d G
H10A H 0.2140 -0.0373 0.4884 0.105 Uiso 1 1 calc R
C101 C 0.1806(5) -0.03910(13) 0.4222(3) 0.061(3) Uani 1 1 d G
C102 C 0.1685(5) -0.02101(18) 0.3854(2) 0.069(3) Uani 1 1 d G
H10B H 0.1513 -0.0307 0.3574 0.082 Uiso 1 1 calc R
C103 C 0.1815(5) 0.01120(18) 0.3895(2) 0.067(3) Uani 1 1 d G
H10C H 0.1733 0.0236 0.3643 0.080 Uiso 1 1 calc R
C104 C 0.1613(8) -0.0729(3) 0.4170(3) 0.075(4) Uani 1 1 d .
C105 C 0.1367(8) -0.1003(3) 0.4108(4) 0.080(4) Uani 1 1 d .
C106 C 0.1076(5) -0.13091(13) 0.4066(3) 0.0922(15) Uani 1 1 d G
C107 C 0.1538(4) -0.15362(18) 0.4367(2) 0.0922(15) Uani 1 1 d G
H10D H 0.2051 -0.1481 0.4608 0.111 Uiso 1 1 calc R
C108 C 0.1248(5) -0.18444(15) 0.4316(2) 0.0922(15) Uani 1 1 d G
H10E H 0.1564 -0.2000 0.4522 0.111 Uiso 1 1 calc R
C109 C 0.0497(5) -0.19254(13) 0.3963(2) 0.0922(15) Uani 1 1 d G
H10F H 0.0299 -0.2136 0.3928 0.111 Uiso 1 1 calc R
C110 C 0.0035(4) -0.16984(18) 0.3662(2) 0.0922(15) Uani 1 1 d G
H11B H -0.0478 -0.1754 0.3421 0.111 Uiso 1 1 calc R
C111 C 0.0325(5) -0.13902(15) 0.3713(2) 0.0922(15) Uani 1 1 d G
C112 C -0.0162(8) -0.1153(3) 0.3398(4) 0.0922(15) Uani 1 1 d .
C113 C -0.0553(8) -0.0958(3) 0.3136(4) 0.0922(15) Uani 1 1 d .
C114 C -0.1018(5) -0.07194(14) 0.2833(2) 0.0829(16) Uani 1 1 d G
C115 C -0.1874(5) -0.07602(13) 0.2555(2) 0.0829(16) Uani 1 1 d G
H11C H -0.2158 -0.0952 0.2558 0.100 Uiso 1 1 calc R
C116 C -0.2317(4) -0.05209(17) 0.2271(2) 0.0829(16) Uani 1 1 d G
H11D H -0.2902 -0.0549 0.2081 0.100 Uiso 1 1 calc R
C117 C -0.1902(5) -0.02407(14) 0.2266(2) 0.0829(16) Uani 1 1 d G
C118 C -0.1045(5) -0.01999(13) 0.2545(2) 0.0829(16) Uani 1 1 d G
H11E H -0.0762 -0.0008 0.2541 0.100 Uiso 1 1 calc R
C119 C -0.0603(4) -0.04392(17) 0.2828(2) 0.0829(16) Uani 1 1 d G
H11F H -0.0018 -0.0411 0.3019 0.100 Uiso 1 1 calc R
C120 C -0.2387(7) 0.0011(2) 0.1948(3) 0.048(3) Uani 1 1 d .
C121 C 0.0482(6) 0.11429(19) 0.4402(4) 0.047(3) Uani 1 1 d .
C122 C -0.0395(3) 0.10777(17) 0.4406(2) 0.0733(14) Uani 1 1 d G
C123 C -0.0469(4) 0.10361(17) 0.48057(18) 0.0733(14) Uani 1 1 d G
H12B H 0.0023 0.1056 0.5073 0.088 Uiso 1 1 calc R
C124 C -0.1262(4) 0.09654(17) 0.48143(17) 0.0733(14) Uani 1 1 d G
H12C H -0.1313 0.0937 0.5087 0.088 Uiso 1 1 calc R
C125 C -0.1982(3) 0.09364(17) 0.4424(2) 0.0733(14) Uani 1 1 d G
C126 C -0.1908(4) 0.09780(17) 0.40246(18) 0.0733(14) Uani 1 1 d G
H12D H -0.2400 0.0958 0.3758 0.088 Uiso 1 1 calc R
C127 C -0.1115(4) 0.10487(17) 0.40159(17) 0.0733(14) Uani 1 1 d G
H12E H -0.1065 0.1077 0.3743 0.088 Uiso 1 1 calc R
C128 C -0.2779(8) 0.0843(3) 0.4454(4) 0.075(4) Uani 1 1 d .
C129 C -0.3440(7) 0.0779(3) 0.4494(4) 0.086(4) Uani 1 1 d .
C130 C -0.4170(4) 0.0707(2) 0.4579(3) 0.1057(19) Uani 1 1 d G
C131 C -0.4085(4) 0.0682(2) 0.5012(2) 0.1057(19) Uani 1 1 d G
H13B H -0.3540 0.0714 0.5245 0.127 Uiso 1 1 calc R
C132 C -0.4795(5) 0.0610(2) 0.51047(19) 0.1057(19) Uani 1 1 d G
H13C H -0.4737 0.0593 0.5401 0.127 Uiso 1 1 calc R
C133 C -0.5591(4) 0.0563(2) 0.4764(3) 0.1057(19) Uani 1 1 d G
H13D H -0.6077 0.0514 0.4827 0.127 Uiso 1 1 calc R
C134 C -0.5677(4) 0.0588(2) 0.4331(2) 0.1057(19) Uani 1 1 d G
H13E H -0.6221 0.0556 0.4098 0.127 Uiso 1 1 calc R
C135 C -0.4967(5) 0.0660(2) 0.42384(19) 0.1057(19) Uani 1 1 d G
C136 C -0.5034(7) 0.0682(3) 0.3792(4) 0.086(3) Uani 1 1 d .
C137 C -0.4980(7) 0.0672(3) 0.3455(4) 0.086(3) Uani 1 1 d .
C138 C -0.4817(5) 0.07027(18) 0.3051(2) 0.0814(15) Uani 1 1 d G
C139 C -0.5262(4) 0.05131(17) 0.2692(2) 0.0814(15) Uani 1 1 d G
H13F H -0.5747 0.0397 0.2683 0.098 Uiso 1 1 calc R
C140 C -0.4997(5) 0.04930(16) 0.2346(2) 0.0814(15) Uani 1 1 d G
H14B H -0.5302 0.0363 0.2101 0.098 Uiso 1 1 calc R
C141 C -0.4287(5) 0.06626(18) 0.2359(2) 0.0814(15) Uani 1 1 d G
C142 C -0.3842(4) 0.08522(17) 0.2719(2) 0.0814(15) Uani 1 1 d G
H14C H -0.3357 0.0968 0.2728 0.098 Uiso 1 1 calc R
C143 C -0.4107(5) 0.08723(16) 0.30644(19) 0.0814(15) Uani 1 1 d G
H14D H -0.3802 0.1002 0.3310 0.098 Uiso 1 1 calc R
C144 C -0.3949(8) 0.0615(3) 0.2012(4) 0.065(3) Uani 1 1 d .
O25 O 0.2334(6) 0.26926(14) 0.0870(2) 0.2022(15) Uani 1 1 d D
O26 O 0.0614(4) 0.16145(17) 0.1839(2) 0.2022(15) Uani 1 1 d D
O27 O 0.1282(6) 0.12834(18) 0.32778(5) 0.2022(15) Uani 1 1 d D
O28 O -0.5054(3) 0.00720(18) 0.0847(2) 0.2022(15) Uani 1 1 d D
O29 O -0.1526(4) 0.09274(17) 0.21340(18) 0.2022(15) Uani 1 1 d D
O30 O 0.3015(7) 0.1103(3) 0.55212(11) 0.2022(15) Uani 1 1 d D
N1 N 0.2865(4) 0.31311(17) 0.12430(19) 0.2022(15) Uani 1 1 d D
N2 N -0.0809(4) 0.16160(16) 0.1620(2) 0.2022(15) Uani 1 1 d D
N3 N 0.0748(5) 0.17481(17) 0.29944(18) 0.2022(15) Uani 1 1 d D
N4 N -0.5238(4) -0.04141(17) 0.0581(2) 0.2022(15) Uani 1 1 d D
N5 N -0.0826(5) 0.07346(13) 0.2807(2) 0.2022(15) Uani 1 1 d D
C145 C 0.1486(5) 0.3157(3) 0.0629(3) 0.2022(15) Uani 1 1 d D
H14E H 0.1102 0.3016 0.0403 0.303 Uiso 1 1 calc R
H14F H 0.1666 0.3329 0.0489 0.303 Uiso 1 1 calc R
H14G H 0.1183 0.3242 0.0802 0.303 Uiso 1 1 calc R
C146 C 0.2270(4) 0.29764(16) 0.09273(19) 0.2022(15) Uani 1 1 d D
C147 C 0.2739(7) 0.3458(2) 0.1327(4) 0.2022(15) Uani 1 1 d D
H14H H 0.2177 0.3529 0.1117 0.303 Uiso 1 1 calc R
H14I H 0.3191 0.3586 0.1296 0.303 Uiso 1 1 calc R
H14J H 0.2765 0.3480 0.1627 0.303 Uiso 1 1 calc R
C148 C 0.3668(5) 0.2981(3) 0.1518(3) 0.2022(15) Uani 1 1 d D
H14K H 0.3672 0.2764 0.1419 0.303 Uiso 1 1 calc R
H14L H 0.3724 0.2980 0.1824 0.303 Uiso 1 1 calc R
H14M H 0.4150 0.3096 0.1498 0.303 Uiso 1 1 calc R
C149 C -0.0167(7) 0.1224(3) 0.1317(4) 0.2022(15) Uani 1 1 d D
H14N H 0.0409 0.1158 0.1350 0.303 Uiso 1 1 calc R
H14O H -0.0502 0.1283 0.1011 0.303 Uiso 1 1 calc R
H14P H -0.0453 0.1050 0.1398 0.303 Uiso 1 1 calc R
C150 C -0.0098(4) 0.15022(15) 0.1614(2) 0.2022(15) Uani 1 1 d D
C151 C -0.1637(4) 0.1477(3) 0.1355(4) 0.2022(15) Uani 1 1 d D
H15A H -0.1550 0.1295 0.1196 0.303 Uiso 1 1 calc R
H15B H -0.1996 0.1632 0.1144 0.303 Uiso 1 1 calc R
H15C H -0.1923 0.1409 0.1545 0.303 Uiso 1 1 calc R
C152 C -0.0795(7) 0.1885(2) 0.1893(4) 0.2022(15) Uani 1 1 d D
H15D H -0.0200 0.1953 0.2055 0.303 Uiso 1 1 calc R
H15E H -0.1049 0.1827 0.2101 0.303 Uiso 1 1 calc R
H15F H -0.1125 0.2057 0.1706 0.303 Uiso 1 1 calc R
C153 C 0.2127(6) 0.1595(3) 0.3000(5) 0.2022(15) Uani 1 1 d D
H15G H 0.2519 0.1416 0.3094 0.303 Uiso 1 1 calc R
H15H H 0.2421 0.1784 0.3157 0.303 Uiso 1 1 calc R
H15I H 0.1948 0.1627 0.2683 0.303 Uiso 1 1 calc R
C154 C 0.1344(4) 0.15320(17) 0.31008(15) 0.2022(15) Uani 1 1 d D
C155 C 0.0898(8) 0.20583(19) 0.2856(4) 0.2022(15) Uani 1 1 d D
H15J H 0.1467 0.2065 0.2846 0.303 Uiso 1 1 calc R
H15K H 0.0868 0.2215 0.3065 0.303 Uiso 1 1 calc R
H15L H 0.0459 0.2104 0.2564 0.303 Uiso 1 1 calc R
C156 C -0.0082(5) 0.1684(3) 0.3011(4) 0.2022(15) Uani 1 1 d D
H15M H -0.0083 0.1471 0.3122 0.303 Uiso 1 1 calc R
H15N H -0.0535 0.1703 0.2716 0.303 Uiso 1 1 calc R
H15O H -0.0186 0.1835 0.3208 0.303 Uiso 1 1 calc R
C157 C -0.5675(9) -0.0297(2) 0.1177(4) 0.2022(15) Uani 1 1 d D
H15P H -0.5696 -0.0115 0.1353 0.303 Uiso 1 1 calc R
H15Q H -0.5317 -0.0461 0.1371 0.303 Uiso 1 1 calc R
H15R H -0.6258 -0.0378 0.1018 0.303 Uiso 1 1 calc R
C158 C -0.5297(3) -0.02008(16) 0.08518(19) 0.2022(15) Uani 1 1 d D
C159 C -0.5421(10) -0.07419(16) 0.0631(4) 0.2022(15) Uani 1 1 d D
H15S H -0.5529 -0.0768 0.0898 0.303 Uiso 1 1 calc R
H15T H -0.4928 -0.0871 0.0651 0.303 Uiso 1 1 calc R
H15U H -0.5930 -0.0808 0.0376 0.303 Uiso 1 1 calc R
C160 C -0.4989(10) -0.0329(3) 0.0223(3) 0.2022(15) Uani 1 1 d D
H16A H -0.4955 -0.0101 0.0207 0.303 Uiso 1 1 calc R
H16B H -0.5417 -0.0409 -0.0054 0.303 Uiso 1 1 calc R
H16C H -0.4427 -0.0421 0.0275 0.303 Uiso 1 1 calc R
C161 C 0.0003(5) 0.0893(4) 0.2391(4) 0.2022(15) Uani 1 1 d D
H16D H -0.0100 0.0990 0.2107 0.303 Uiso 1 1 calc R
H16E H 0.0276 0.0688 0.2410 0.303 Uiso 1 1 calc R
H16F H 0.0380 0.1029 0.2627 0.303 Uiso 1 1 calc R
C162 C -0.0846(4) 0.08517(14) 0.24381(18) 0.2022(15) Uani 1 1 d D
C163 C -0.0025(6) 0.0621(3) 0.3142(3) 0.2022(15) Uani 1 1 d D
H16G H 0.0449 0.0664 0.3052 0.303 Uiso 1 1 calc R
H16H H -0.0067 0.0395 0.3182 0.303 Uiso 1 1 calc R
H16I H 0.0081 0.0729 0.3420 0.303 Uiso 1 1 calc R
C164 C -0.1603(6) 0.0714(3) 0.2892(3) 0.2022(15) Uani 1 1 d D
H16J H -0.2092 0.0793 0.2637 0.303 Uiso 1 1 calc R
H16K H -0.1534 0.0840 0.3151 0.303 Uiso 1 1 calc R
H16L H -0.1707 0.0495 0.2945 0.303 Uiso 1 1 calc R

loop_
_atom_site_aniso_label
_atom_site_aniso_U_11
_atom_site_aniso_U_22
_atom_site_aniso_U_33
_atom_site_aniso_U_23
_atom_site_aniso_U_13
_atom_site_aniso_U_12
Mo1 0.0552(6) 0.0601(6) 0.0413(5) -0.0071(5) 0.0150(5) -0.0031(5)
Mo2 0.0600(7) 0.0562(6) 0.0413(5) -0.0050(5) 0.0146(5) -0.0025(5)
Mo3 0.0476(6) 0.0639(7) 0.0502(6) -0.0014(5) 0.0225(5) -0.0084(5)
Mo4 0.0472(6) 0.0570(6) 0.0506(6) -0.0033(5) 0.0232(5) -0.0120(5)
Mo5 0.0551(6) 0.0614(7) 0.0492(6) 0.0032(5) 0.0212(5) -0.0020(5)
Mo6 0.0589(7) 0.0584(6) 0.0443(5) 0.0033(5) 0.0208(5) 0.0011(5)
O1 0.063(5) 0.050(4) 0.041(4) 0.006(3) 0.024(4) 0.006(3)
O2 0.071(5) 0.046(5) 0.048(4) -0.012(4) 0.025(4) -0.013(4)
O3 0.055(5) 0.056(5) 0.043(4) -0.001(4) 0.007(4) 0.011(4)
O4 0.061(5) 0.077(6) 0.031(4) 0.009(4) 0.005(4) 0.002(4)
O5 0.065(5) 0.059(5) 0.052(4) -0.012(4) 0.024(4) 0.002(4)
O6 0.072(5) 0.058(5) 0.040(4) -0.012(3) 0.021(4) -0.006(4)
O7 0.061(5) 0.056(5) 0.042(4) 0.005(3) 0.018(4) -0.002(4)
O8 0.055(5) 0.071(5) 0.034(4) -0.001(4) 0.002(3) -0.004(4)
O9 0.044(4) 0.085(5) 0.021(3) 0.010(3) 0.015(3) -0.006(4)
O10 0.039(4) 0.075(5) 0.036(4) -0.004(4) 0.014(3) -0.008(3)
O11 0.045(4) 0.104(6) 0.048(4) 0.000(4) 0.027(4) 0.001(4)
O12 0.038(4) 0.094(6) 0.037(4) -0.002(4) 0.015(3) -0.005(4)
O13 0.055(5) 0.086(6) 0.048(4) 0.009(4) 0.029(4) -0.001(4)
O14 0.061(5) 0.065(5) 0.052(4) -0.001(4) 0.035(4) -0.009(4)
O15 0.032(4) 0.095(6) 0.035(4) -0.001(4) 0.011(3) -0.011(4)
O16 0.036(4) 0.109(6) 0.034(4) 0.003(4) 0.024(3) -0.002(4)
O17 0.062(5) 0.075(6) 0.052(5) 0.005(4) 0.019(4) -0.005(4)
O18 0.055(5) 0.065(5) 0.056(4) -0.003(4) 0.027(4) -0.001(4)
O19 0.065(5) 0.070(5) 0.038(4) -0.003(4) 0.015(4) -0.005(4)
O20 0.068(5) 0.064(5) 0.054(4) 0.007(4) 0.017(4) -0.007(4)
O21 0.028(4) 0.083(5) 0.040(4) -0.001(4) 0.004(3) -0.003(4)
O22 0.046(4) 0.051(4) 0.050(4) -0.005(3) 0.022(4) -0.011(3)
O23 0.058(5) 0.058(5) 0.055(4) 0.012(4) 0.024(4) -0.002(4)
O24 0.041(4) 0.061(5) 0.044(4) 0.001(3) 0.012(4) -0.005(4)
C1 0.056(8) 0.051(8) 0.038(6) -0.022(6) 0.008(6) 0.004(6)
C2 0.059(8) 0.077(9) 0.036(6) -0.002(6) 0.016(6) 0.002(6)
C3 0.069(8) 0.074(9) 0.070(8) 0.011(7) 0.048(7) 0.003(7)
C4 0.100(10) 0.049(8) 0.075(8) -0.013(6) 0.041(8) 0.008(7)
C5 0.109(11) 0.055(8) 0.053(7) -0.007(6) 0.039(7) 0.007(7)
C6 0.119(11) 0.071(9) 0.064(8) -0.026(7) 0.049(8) 0.005(8)
C7 0.068(8) 0.074(9) 0.054(7) -0.016(6) 0.018(6) -0.020(6)
C8 0.111(11) 0.072(10) 0.072(9) -0.010(7) 0.038(9) -0.001(8)
C9 0.098(10) 0.081(10) 0.068(9) -0.012(7) 0.037(8) -0.008(8)
C10 0.080(8) 0.043(7) 0.043(7) -0.020(5) 0.009(6) -0.025(6)
C11 0.121(11) 0.083(10) 0.060(8) -0.006(7) 0.046(8) -0.007(8)
C12 0.182(15) 0.048(8) 0.099(10) -0.025(8) 0.072(11) 0.013(8)
C13 0.085(10) 0.102(12) 0.066(9) -0.034(8) 0.025(7) -0.006(8)
C14 0.074(8) 0.054(8) 0.065(8) -0.002(6) 0.025(7) -0.003(6)
C15 0.070(8) 0.076(9) 0.043(7) -0.009(7) 0.022(6) -0.004(7)
C16 0.079(9) 0.060(8) 0.060(7) -0.011(7) 0.030(7) -0.020(7)
C17 0.056(8) 0.071(9) 0.054(7) -0.011(7) 0.021(6) -0.002(7)
C18 0.077(8) 0.061(8) 0.057(7) -0.002(7) 0.045(6) 0.009(7)
C19 0.079(9) 0.057(8) 0.054(7) -0.025(6) 0.014(6) -0.003(7)
C20 0.067(8) 0.071(9) 0.056(7) -0.020(6) 0.031(6) -0.018(6)
C21 0.032(6) 0.047(7) 0.044(6) -0.009(5) 0.012(5) -0.014(5)
C22 0.119(10) 0.053(8) 0.039(6) 0.003(6) 0.037(7) -0.004(7)
C23 0.120(11) 0.061(9) 0.064(8) 0.005(7) 0.046(8) -0.006(8)
C24 0.040(7) 0.078(9) 0.060(8) -0.019(7) 0.027(6) -0.019(6)
C25 0.077(9) 0.040(7) 0.055(8) -0.013(6) 0.021(7) 0.008(7)
C26 0.055(3) 0.103(5) 0.071(4) -0.006(3) 0.002(3) 0.013(3)
C27 0.055(3) 0.103(5) 0.071(4) -0.006(3) 0.002(3) 0.013(3)
C28 0.055(3) 0.103(5) 0.071(4) -0.006(3) 0.002(3) 0.013(3)
C29 0.055(3) 0.103(5) 0.071(4) -0.006(3) 0.002(3) 0.013(3)
C30 0.055(3) 0.103(5) 0.071(4) -0.006(3) 0.002(3) 0.013(3)
C31 0.055(3) 0.103(5) 0.071(4) -0.006(3) 0.002(3) 0.013(3)
C32 0.046(9) 0.170(15) 0.097(11) -0.022(10) -0.022(8) 0.029(9)
C33 0.120(13) 0.091(11) 0.108(12) 0.007(9) 0.053(10) -0.009(10)
C34 0.048(3) 0.119(4) 0.075(3) 0.004(3) 0.027(3) -0.008(3)
C35 0.048(3) 0.119(4) 0.075(3) 0.004(3) 0.027(3) -0.008(3)
C36 0.048(3) 0.119(4) 0.075(3) 0.004(3) 0.027(3) -0.008(3)
C37 0.048(3) 0.119(4) 0.075(3) 0.004(3) 0.027(3) -0.008(3)
C38 0.048(3) 0.119(4) 0.075(3) 0.004(3) 0.027(3) -0.008(3)
C39 0.048(3) 0.119(4) 0.075(3) 0.004(3) 0.027(3) -0.008(3)
C40 0.049(8) 0.093(10) 0.076(9) -0.005(7) 0.015(7) -0.023(7)
C41 0.084(11) 0.090(10) 0.095(10) 0.003(8) 0.042(9) -0.032(8)
C42 0.048(3) 0.147(4) 0.058(3) -0.001(3) 0.021(3) -0.015(3)
C43 0.048(3) 0.147(4) 0.058(3) -0.001(3) 0.021(3) -0.015(3)
C44 0.048(3) 0.147(4) 0.058(3) -0.001(3) 0.021(3) -0.015(3)
C45 0.048(3) 0.147(4) 0.058(3) -0.001(3) 0.021(3) -0.015(3)
C46 0.048(3) 0.147(4) 0.058(3) -0.001(3) 0.021(3) -0.015(3)
C47 0.048(3) 0.147(4) 0.058(3) -0.001(3) 0.021(3) -0.015(3)
C48 0.054(8) 0.074(8) 0.043(6) -0.008(6) 0.025(6) -0.015(6)
C49 0.070(9) 0.050(8) 0.059(8) -0.008(6) 0.031(7) -0.007(6)
C50 0.062(4) 0.104(4) 0.065(3) 0.020(3) 0.006(3) -0.010(3)
C51 0.062(4) 0.104(4) 0.065(3) 0.020(3) 0.006(3) -0.010(3)
C52 0.062(4) 0.104(4) 0.065(3) 0.020(3) 0.006(3) -0.010(3)
C53 0.062(4) 0.104(4) 0.065(3) 0.020(3) 0.006(3) -0.010(3)
C54 0.062(4) 0.104(4) 0.065(3) 0.020(3) 0.006(3) -0.010(3)
C55 0.062(4) 0.104(4) 0.065(3) 0.020(3) 0.006(3) -0.010(3)
C56 0.137(15) 0.123(13) 0.065(10) 0.012(9) 0.040(10) -0.032(12)
C57 0.095(12) 0.089(10) 0.070(9) 0.019(8) 0.021(8) -0.030(9)
C58 0.072(4) 0.119(5) 0.074(3) 0.027(3) 0.006(3) -0.005(3)
C59 0.072(4) 0.119(5) 0.074(3) 0.027(3) 0.006(3) -0.005(3)
C60 0.072(4) 0.119(5) 0.074(3) 0.027(3) 0.006(3) -0.005(3)
C61 0.072(4) 0.119(5) 0.074(3) 0.027(3) 0.006(3) -0.005(3)
C62 0.072(4) 0.119(5) 0.074(3) 0.027(3) 0.006(3) -0.005(3)
C63 0.072(4) 0.119(5) 0.074(3) 0.027(3) 0.006(3) -0.005(3)
C64 0.072(4) 0.119(5) 0.074(3) 0.027(3) 0.006(3) -0.005(3)
C65 0.074(4) 0.092(4) 0.084(4) 0.037(3) 0.021(3) 0.001(3)
C66 0.074(4) 0.092(4) 0.084(4) 0.037(3) 0.021(3) 0.001(3)
C67 0.074(4) 0.092(4) 0.084(4) 0.037(3) 0.021(3) 0.001(3)
C68 0.074(4) 0.092(4) 0.084(4) 0.037(3) 0.021(3) 0.001(3)
C69 0.074(4) 0.092(4) 0.084(4) 0.037(3) 0.021(3) 0.001(3)
C70 0.074(4) 0.092(4) 0.084(4) 0.037(3) 0.021(3) 0.001(3)
C71 0.074(4) 0.092(4) 0.084(4) 0.037(3) 0.021(3) 0.001(3)
C72 0.052(8) 0.077(9) 0.039(6) -0.006(6) 0.023(6) 0.005(7)
C73 0.064(8) 0.046(7) 0.034(6) -0.002(5) 0.010(6) -0.004(6)
C74 0.062(8) 0.073(9) 0.057(7) -0.026(7) 0.031(6) -0.013(6)
C75 0.115(11) 0.083(9) 0.070(8) -0.030(7) 0.058(8) -0.029(8)
C76 0.108(10) 0.094(10) 0.048(7) -0.017(8) 0.028(7) -0.029(9)
C77 0.076(9) 0.076(10) 0.084(10) -0.032(8) 0.043(8) -0.013(7)
C78 0.068(8) 0.077(9) 0.049(7) -0.007(7) 0.018(6) -0.006(6)
C79 0.054(8) 0.054(8) 0.102(10) -0.011(7) 0.044(7) 0.005(6)
C80 0.093(10) 0.076(10) 0.077(9) -0.033(7) 0.045(8) -0.025(8)
C81 0.063(8) 0.106(11) 0.053(7) -0.010(7) 0.030(7) 0.006(7)
C82 0.072(4) 0.079(4) 0.055(3) -0.025(2) 0.021(3) -0.010(3)
C83 0.072(4) 0.079(4) 0.055(3) -0.025(2) 0.021(3) -0.010(3)
C84 0.072(4) 0.079(4) 0.055(3) -0.025(2) 0.021(3) -0.010(3)
C85 0.072(4) 0.079(4) 0.055(3) -0.025(2) 0.021(3) -0.010(3)
C86 0.072(4) 0.079(4) 0.055(3) -0.025(2) 0.021(3) -0.010(3)
C87 0.072(4) 0.079(4) 0.055(3) -0.025(2) 0.021(3) -0.010(3)
C88 0.100(10) 0.062(8) 0.053(8) -0.005(6) 0.026(7) -0.001(7)
C89 0.093(10) 0.058(8) 0.079(9) 0.004(7) 0.031(8) -0.009(7)
C90 0.058(8) 0.062(8) 0.067(8) -0.017(6) 0.036(7) -0.007(6)
C91 0.070(9) 0.088(9) 0.066(8) -0.018(7) 0.021(7) -0.016(7)
C92 0.070(8) 0.055(7) 0.067(8) -0.005(6) 0.040(7) -0.011(6)
C93 0.050(7) 0.050(7) 0.041(6) 0.012(5) 0.015(6) 0.005(5)
C94 0.078(9) 0.080(9) 0.057(7) -0.009(6) 0.039(7) -0.020(7)
C95 0.050(7) 0.099(10) 0.083(8) -0.048(7) 0.034(7) -0.045(7)
C96 0.056(8) 0.059(8) 0.029(6) 0.003(5) 0.012(6) 0.017(6)
C97 0.025(6) 0.075(9) 0.060(8) 0.020(7) 0.009(6) -0.004(6)
C98 0.069(8) 0.061(9) 0.081(9) 0.003(7) 0.044(7) -0.005(6)
C99 0.114(11) 0.056(8) 0.052(7) 0.010(6) 0.021(7) 0.014(7)
C100 0.129(12) 0.068(10) 0.059(8) 0.018(7) 0.030(8) 0.002(8)
C101 0.063(8) 0.056(8) 0.072(8) 0.003(7) 0.035(7) 0.005(6)
C102 0.104(10) 0.051(8) 0.055(7) -0.017(6) 0.036(7) -0.019(7)
C103 0.100(10) 0.051(8) 0.062(8) 0.008(6) 0.046(7) -0.005(7)
C104 0.089(10) 0.095(11) 0.055(7) 0.012(8) 0.042(7) 0.024(9)
C105 0.100(11) 0.059(9) 0.084(9) 0.025(8) 0.041(8) 0.006(8)
C106 0.117(4) 0.058(3) 0.077(3) 0.010(2) 0.012(3) -0.008(3)
C107 0.117(4) 0.058(3) 0.077(3) 0.010(2) 0.012(3) -0.008(3)
C108 0.117(4) 0.058(3) 0.077(3) 0.010(2) 0.012(3) -0.008(3)
C109 0.117(4) 0.058(3) 0.077(3) 0.010(2) 0.012(3) -0.008(3)
C110 0.117(4) 0.058(3) 0.077(3) 0.010(2) 0.012(3) -0.008(3)
C111 0.117(4) 0.058(3) 0.077(3) 0.010(2) 0.012(3) -0.008(3)
C112 0.117(4) 0.058(3) 0.077(3) 0.010(2) 0.012(3) -0.008(3)
C113 0.117(4) 0.058(3) 0.077(3) 0.010(2) 0.012(3) -0.008(3)
C114 0.107(5) 0.057(3) 0.054(3) 0.016(3) -0.001(3) 0.002(3)
C115 0.107(5) 0.057(3) 0.054(3) 0.016(3) -0.001(3) 0.002(3)
C116 0.107(5) 0.057(3) 0.054(3) 0.016(3) -0.001(3) 0.002(3)
C117 0.107(5) 0.057(3) 0.054(3) 0.016(3) -0.001(3) 0.002(3)
C118 0.107(5) 0.057(3) 0.054(3) 0.016(3) -0.001(3) 0.002(3)
C119 0.107(5) 0.057(3) 0.054(3) 0.016(3) -0.001(3) 0.002(3)
C120 0.067(8) 0.049(7) 0.032(6) 0.002(5) 0.024(6) 0.002(6)
C121 0.033(6) 0.021(6) 0.083(8) 0.004(5) 0.020(6) 0.001(4)
C122 0.057(3) 0.104(4) 0.063(3) 0.009(3) 0.028(3) -0.008(3)
C123 0.057(3) 0.104(4) 0.063(3) 0.009(3) 0.028(3) -0.008(3)
C124 0.057(3) 0.104(4) 0.063(3) 0.009(3) 0.028(3) -0.008(3)
C125 0.057(3) 0.104(4) 0.063(3) 0.009(3) 0.028(3) -0.008(3)
C126 0.057(3) 0.104(4) 0.063(3) 0.009(3) 0.028(3) -0.008(3)
C127 0.057(3) 0.104(4) 0.063(3) 0.009(3) 0.028(3) -0.008(3)
C128 0.074(9) 0.079(9) 0.095(9) 0.022(7) 0.057(8) 0.005(7)
C129 0.048(8) 0.129(12) 0.093(9) 0.006(8) 0.038(7) 0.027(8)
C130 0.060(4) 0.187(5) 0.083(4) 0.019(4) 0.042(3) 0.019(4)
C131 0.060(4) 0.187(5) 0.083(4) 0.019(4) 0.042(3) 0.019(4)
C132 0.060(4) 0.187(5) 0.083(4) 0.019(4) 0.042(3) 0.019(4)
C133 0.060(4) 0.187(5) 0.083(4) 0.019(4) 0.042(3) 0.019(4)
C134 0.060(4) 0.187(5) 0.083(4) 0.019(4) 0.042(3) 0.019(4)
C135 0.060(4) 0.187(5) 0.083(4) 0.019(4) 0.042(3) 0.019(4)
C136 0.058(5) 0.127(7) 0.091(8) 0.003(7) 0.048(6) -0.005(5)
C137 0.058(5) 0.127(7) 0.091(8) 0.003(7) 0.048(6) -0.005(5)
C138 0.087(4) 0.103(4) 0.070(3) -0.012(3) 0.048(3) -0.016(3)
C139 0.087(4) 0.103(4) 0.070(3) -0.012(3) 0.048(3) -0.016(3)
C140 0.087(4) 0.103(4) 0.070(3) -0.012(3) 0.048(3) -0.016(3)
C141 0.087(4) 0.103(4) 0.070(3) -0.012(3) 0.048(3) -0.016(3)
C142 0.087(4) 0.103(4) 0.070(3) -0.012(3) 0.048(3) -0.016(3)
C143 0.087(4) 0.103(4) 0.070(3) -0.012(3) 0.048(3) -0.016(3)
C144 0.074(9) 0.076(9) 0.051(7) 0.011(7) 0.033(7) 0.005(7)
O25 0.222(4) 0.250(4) 0.146(3) 0.002(2) 0.085(3) -0.051(3)
O26 0.222(4) 0.250(4) 0.146(3) 0.002(2) 0.085(3) -0.051(3)
O27 0.222(4) 0.250(4) 0.146(3) 0.002(2) 0.085(3) -0.051(3)
O28 0.222(4) 0.250(4) 0.146(3) 0.002(2) 0.085(3) -0.051(3)
O29 0.222(4) 0.250(4) 0.146(3) 0.002(2) 0.085(3) -0.051(3)
O30 0.222(4) 0.250(4) 0.146(3) 0.002(2) 0.085(3) -0.051(3)
N1 0.222(4) 0.250(4) 0.146(3) 0.002(2) 0.085(3) -0.051(3)
N2 0.222(4) 0.250(4) 0.146(3) 0.002(2) 0.085(3) -0.051(3)
N3 0.222(4) 0.250(4) 0.146(3) 0.002(2) 0.085(3) -0.051(3)
N4 0.222(4) 0.250(4) 0.146(3) 0.002(2) 0.085(3) -0.051(3)
N5 0.222(4) 0.250(4) 0.146(3) 0.002(2) 0.085(3) -0.051(3)
C145 0.222(4) 0.250(4) 0.146(3) 0.002(2) 0.085(3) -0.051(3)
C146 0.222(4) 0.250(4) 0.146(3) 0.002(2) 0.085(3) -0.051(3)
C147 0.222(4) 0.250(4) 0.146(3) 0.002(2) 0.085(3) -0.051(3)
C148 0.222(4) 0.250(4) 0.146(3) 0.002(2) 0.085(3) -0.051(3)
C149 0.222(4) 0.250(4) 0.146(3) 0.002(2) 0.085(3) -0.051(3)
C150 0.222(4) 0.250(4) 0.146(3) 0.002(2) 0.085(3) -0.051(3)
C151 0.222(4) 0.250(4) 0.146(3) 0.002(2) 0.085(3) -0.051(3)
C152 0.222(4) 0.250(4) 0.146(3) 0.002(2) 0.085(3) -0.051(3)
C153 0.222(4) 0.250(4) 0.146(3) 0.002(2) 0.085(3) -0.051(3)
C154 0.222(4) 0.250(4) 0.146(3) 0.002(2) 0.085(3) -0.051(3)
C155 0.222(4) 0.250(4) 0.146(3) 0.002(2) 0.085(3) -0.051(3)
C156 0.222(4) 0.250(4) 0.146(3) 0.002(2) 0.085(3) -0.051(3)
C157 0.222(4) 0.250(4) 0.146(3) 0.002(2) 0.085(3) -0.051(3)
C158 0.222(4) 0.250(4) 0.146(3) 0.002(2) 0.085(3) -0.051(3)
C159 0.222(4) 0.250(4) 0.146(3) 0.002(2) 0.085(3) -0.051(3)
C160 0.222(4) 0.250(4) 0.146(3) 0.002(2) 0.085(3) -0.051(3)
C161 0.222(4) 0.250(4) 0.146(3) 0.002(2) 0.085(3) -0.051(3)
C162 0.222(4) 0.250(4) 0.146(3) 0.002(2) 0.085(3) -0.051(3)
C163 0.222(4) 0.250(4) 0.146(3) 0.002(2) 0.085(3) -0.051(3)
C164 0.222(4) 0.250(4) 0.146(3) 0.002(2) 0.085(3) -0.051(3)

loop_
_atom_type_symbol
_atom_type_description
_atom_type_scat_dispersion_real
_atom_type_scat_dispersion_imag
_atom_type_scat_source
C C 0.0033 0.0016 'International Tables Vol C Tables 4.2.6.8 and 6.1.1.4'
H H 0.0000 0.0000 'International Tables Vol C Tables 4.2.6.8 and 6.1.1.4'
N N 0.0061 0.0033 'International Tables Vol C Tables 4.2.6.8 and 6.1.1.4'
O O 0.0106 0.0060 'International Tables Vol C Tables 4.2.6.8 and 6.1.1.4'
Mo Mo -1.6832 0.6857 'International Tables Vol C Tables 4.2.6.8 and 6.1.1.4'

loop_
_geom_angle_atom_site_label_1
_geom_angle_atom_site_label_2
_geom_angle_atom_site_label_3
_geom_angle
O7 Mo1 Mo2 92.03(19)
O7 Mo1 O5 86.7(2)
Mo2 Mo1 O5 91.8(2)
O7 Mo1 O3 177.0(3)
Mo2 Mo1 O3 90.8(2)
O5 Mo1 O3 92.1(2)
O7 Mo1 O1 91.9(2)
Mo2 Mo1 O1 90.36(17)
O5 Mo1 O1 177.5(2)
O3 Mo1 O1 89.1(2)
O7 Mo1 O25 90.8(3)
Mo2 Mo1 O25 167.9(2)
O5 Mo1 O25 100.1(3)
O3 Mo1 O25 86.6(3)
O1 Mo1 O25 77.8(3)
O4 Mo2 O6 91.3(3)
O4 Mo2 O2 90.4(3)
O6 Mo2 O2 175.2(3)
O4 Mo2 O8 176.7(3)
O6 Mo2 O8 87.5(2)
O2 Mo2 O8 90.5(2)
O4 Mo2 Mo1 92.2(2)
O6 Mo2 Mo1 91.54(19)
O2 Mo2 Mo1 92.85(19)
O8 Mo2 Mo1 90.93(19)
O4 Mo2 O26 94.7(3)
O6 Mo2 O26 83.7(3)
O2 Mo2 O26 91.7(3)
O8 Mo2 O26 82.1(3)
Mo1 Mo2 O26 171.71(19)
O9 Mo3 O15 89.4(2)
O9 Mo3 O11 88.1(2)
O15 Mo3 O11 175.6(3)
O9 Mo3 Mo4 92.16(16)
O15 Mo3 Mo4 92.37(17)
O11 Mo3 Mo4 91.38(17)
O9 Mo3 O13 177.2(2)
O15 Mo3 O13 89.3(3)
O11 Mo3 O13 93.0(3)
Mo4 Mo3 O13 90.42(18)
O9 Mo3 O30 98.8(4)
O15 Mo3 O30 91.5(3)
O11 Mo3 O30 85.2(3)
Mo4 Mo3 O30 168.4(3)
O13 Mo3 O30 78.7(4)
O14 Mo4 O12 91.8(2)
O14 Mo4 O16 89.2(3)
O12 Mo4 O16 176.3(2)
O14 Mo4 O10 175.6(2)
O12 Mo4 O10 88.5(2)
O16 Mo4 O10 90.3(2)
O14 Mo4 Mo3 92.76(18)
O12 Mo4 Mo3 92.40(17)
O16 Mo4 Mo3 91.10(16)
O10 Mo4 Mo3 91.67(17)
O14 Mo4 O27 89.1(3)
O12 Mo4 O27 83.7(3)
O16 Mo4 O27 92.8(3)
O10 Mo4 O27 86.6(2)
Mo3 Mo4 O27 175.7(2)
O21 Mo5 O19 90.1(2)
O21 Mo5 Mo6 91.87(18)
O19 Mo5 Mo6 92.3(2)
O21 Mo5 O17 175.0(3)
O19 Mo5 O17 89.5(2)
Mo6 Mo5 O17 93.1(2)
O21 Mo5 O23 88.0(2)
O19 Mo5 O23 175.9(3)
Mo6 Mo5 O23 91.4(2)
O17 Mo5 O23 92.1(2)
O21 Mo5 O28 91.7(3)
O19 Mo5 O28 95.9(3)
Mo6 Mo5 O28 171.0(2)
O17 Mo5 O28 83.3(3)
O23 Mo5 O28 80.5(3)
O18 Mo6 O24 91.2(2)
O18 Mo6 O20 90.5(3)
O24 Mo6 O20 176.4(3)
O18 Mo6 Mo5 91.3(2)
O24 Mo6 Mo5 92.55(18)
O20 Mo6 Mo5 90.5(2)
O18 Mo6 O22 176.7(3)
O24 Mo6 O22 87.5(2)
O20 Mo6 O22 90.6(2)
Mo5 Mo6 O22 91.81(17)
O18 Mo6 O29 80.9(3)
O24 Mo6 O29 98.3(3)
O20 Mo6 O29 78.9(3)
Mo5 Mo6 O29 166.70(18)
O22 Mo6 O29 96.3(3)
C1 O1 Mo1 116.5(6)
C1 O2 Mo2 116.7(6)
C25 O3 Mo1 116.4(7)
C25 O4 Mo2 117.4(7)
C73 O5 Mo1 116.7(6)
C73 O6 Mo2 119.2(6)
C49 O7 Mo1 118.5(7)
C49 O8 Mo2 118.1(7)
C24 O9 Mo3 117.8(6)
C24 O10 Mo4 117.3(6)
C48 O11 Mo3 116.5(6)
C48 O12 Mo4 116.6(6)
C97 O13 Mo3 118.2(6)
C97 O14 Mo4 118.2(7)
C121 O15 Mo3 115.2(6)
C121 O16 Mo4 117.1(6)
C144 O17 Mo5 113.9(7)
C144 O18 Mo6 116.6(7)
C120 O19 Mo5 116.9(6)
C120 O20 Mo6 118.3(6)
C96 O21 Mo5 118.1(6)
C96 O22 Mo6 116.3(6)
C72 O23 Mo5 114.9(6)
C72 O24 Mo6 115.8(7)
O2 C1 O1 123.4(9)
O2 C1 C2 119.6(9)
O1 C1 C2 116.9(9)
C3 C2 C7 120.0
C3 C2 C1 120.6(7)
C7 C2 C1 119.1(7)
C2 C3 C4 120.0
C2 C3 H3A 120.0
C4 C3 H3A 120.0
C3 C4 C5 120.0
C3 C4 H4A 120.0
C5 C4 H4A 120.0
C6 C5 C4 120.0
C6 C5 C8 119.6(8)
C4 C5 C8 120.0(8)
C7 C6 C5 120.0
C7 C6 H6A 120.0
C5 C6 H6A 120.0
C6 C7 C2 120.0
C6 C7 H7A 120.0
C2 C7 H7A 120.0
C9 C8 C5 177.8(15)
C8 C9 C10 173.2(15)
C11 C10 C15 120.0
C11 C10 C9 117.5(7)
C15 C10 C9 122.4(7)
C12 C11 C10 120.0
C12 C11 H11A 120.0
C10 C11 H11A 120.0
C11 C12 C13 120.0
C11 C12 H12A 120.0
C13 C12 H12A 120.0
C12 C13 C14 120.0
C12 C13 H13A 120.0
C14 C13 H13A 120.0
C13 C14 C15 120.0
C13 C14 H14A 120.0
C15 C14 H14A 120.0
C14 C15 C10 120.0
C14 C15 C16 119.0(7)
C10 C15 C16 121.0(7)
C17 C16 C15 178.4(12)
C16 C17 C18 175.3(11)
C19 C18 C23 120.0
C19 C18 C17 123.0(7)
C23 C18 C17 116.7(7)
C20 C19 C18 120.0
C20 C19 H19A 120.0
C18 C19 H19A 120.0
C21 C20 C19 120.0
C21 C20 H20A 120.0
C19 C20 H20A 120.0
C20 C21 C22 120.0
C20 C21 C24 120.2(6)
C22 C21 C24 119.6(6)
C23 C22 C21 120.0
C23 C22 H22A 120.0
C21 C22 H22A 120.0
C22 C23 C18 120.0
C22 C23 H23A 120.0
C18 C23 H23A 120.0
O9 C24 O10 120.6(10)
O9 C24 C21 123.6(9)
O10 C24 C21 115.8(9)
O3 C25 O4 123.1(10)
O3 C25 C26 116.0(11)
O4 C25 C26 121.0(10)
C27 C26 C31 120.0
C27 C26 C25 120.0(7)
C31 C26 C25 119.5(7)
C28 C27 C26 120.0
C28 C27 H27A 120.0
C26 C27 H27A 120.0
C29 C28 C27 120.0
C29 C28 H28A 120.0
C27 C28 H28A 120.0
C32 C29 C28 123.1(9)
C32 C29 C30 116.7(9)
C28 C29 C30 120.0
C31 C30 C29 120.0
C31 C30 H30A 120.0
C29 C30 H30A 120.0
C30 C31 C26 120.0
C30 C31 H31A 120.0
C26 C31 H31A 120.0
C33 C32 C29 168.9(17)
C32 C33 C34 175.4(15)
C35 C34 C39 120.0
C35 C34 C33 117.3(7)
C39 C34 C33 122.6(7)
C34 C35 C36 120.0
C34 C35 H35A 120.0
C36 C35 H35A 120.0
C37 C36 C35 120.0
C37 C36 H36A 120.0
C35 C36 H36A 120.0
C36 C37 C38 120.0
C36 C37 H37A 120.0
C38 C37 H37A 120.0
C37 C38 C39 120.0
C37 C38 H38A 120.0
C39 C38 H38A 120.0
C38 C39 C34 120.0
C38 C39 C40 121.8(7)
C34 C39 C40 118.1(7)
C41 C40 C39 178.0(14)
C40 C41 C42 166.4(14)
C43 C42 C47 120.0
C43 C42 C41 120.0(7)
C47 C42 C41 120.0(7)
C42 C43 C44 120.0
C42 C43 H43A 120.0
C44 C43 H43A 120.0
C43 C44 C45 120.0
C43 C44 H44A 120.0
C45 C44 H44A 120.0
C46 C45 C44 120.0
C46 C45 C48 121.3(6)
C44 C45 C48 118.7(6)
C47 C46 C45 120.0
C47 C46 H46A 120.0
C45 C46 H46A 120.0
C46 C47 C42 120.0
C46 C47 H47A 120.0
C42 C47 H47A 120.0
O11 C48 O12 122.7(9)
O11 C48 C45 117.5(9)
O12 C48 C45 119.7(8)
O7 C49 O8 120.2(10)
O7 C49 C50 119.1(10)
O8 C49 C50 120.6(10)
C51 C50 C55 120.0
C51 C50 C49 120.6(7)
C55 C50 C49 119.4(7)
C52 C51 C50 120.0
C52 C51 H51A 120.0
C50 C51 H51A 120.0
C51 C52 C53 120.0
C51 C52 H52A 120.0
C53 C52 H52A 120.0
C52 C53 C54 120.0
C52 C53 C56 117.2(7)
C54 C53 C56 122.7(7)
C55 C54 C53 120.0
C55 C54 H54A 120.0
C53 C54 H54A 120.0
C54 C55 C50 120.0
C54 C55 H55A 120.0
C50 C55 H55A 120.0
C57 C56 C53 174.3(17)
C56 C57 C58 173.2(16)
C59 C58 C63 120.0
C59 C58 C57 119.1(7)
C63 C58 C57 120.8(7)
C58 C59 C60 120.0
C58 C59 H59A 120.0
C60 C59 H59A 120.0
C59 C60 C61 120.0
C59 C60 H60A 120.0
C61 C60 H60A 120.0
C62 C61 C60 120.0
C62 C61 H61A 120.0
C60 C61 H61A 120.0
C61 C62 C63 120.0
C61 C62 H62A 120.0
C63 C62 H62A 120.0
C62 C63 C58 120.0
C62 C63 C64 120.8(7)
C58 C63 C64 119.2(7)
C65 C64 C63 174.6(11)
C64 C65 C66 177.0(12)
C67 C66 C71 120.0
C67 C66 C65 118.7(7)
C71 C66 C65 120.6(7)
C68 C67 C66 120.0
C68 C67 H67A 120.0
C66 C67 H67A 120.0
C67 C68 C69 120.0
C67 C68 H68A 120.0
C69 C68 H68A 120.0
C70 C69 C68 120.0
C70 C69 C72 120.4(7)
C68 C69 C72 119.3(7)
C69 C70 C71 120.0
C69 C70 H70A 120.0
C71 C70 H70A 120.0
C70 C71 C66 120.0
C70 C71 H71A 120.0
C66 C71 H71A 120.0
O24 C72 O23 124.8(10)
O24 C72 C69 117.8(10)
O23 C72 C69 117.4(9)
O6 C73 O5 120.6(9)
O6 C73 C74 119.2(9)
O5 C73 C74 119.8(9)
C75 C74 C79 120.0
C75 C74 C73 121.0(7)
C79 C74 C73 119.0(7)
C74 C75 C76 120.0
C74 C75 H75A 120.0
C76 C75 H75A 120.0
C77 C76 C75 120.0
C77 C76 H76A 120.0
C75 C76 H76A 120.0
C78 C77 C76 120.0
C78 C77 C80 120.3(8)
C76 C77 C80 119.7(8)
C77 C78 C79 120.0
C77 C78 H78A 120.0
C79 C78 H78A 120.0
C78 C79 C74 120.0
C78 C79 H79A 120.0
C74 C79 H79A 120.0
C81 C80 C77 175.4(14)
C80 C81 C82 173.6(12)
C83 C82 C87 120.0
C83 C82 C81 119.7(6)
C87 C82 C81 120.3(6)
C84 C83 C82 120.0
C84 C83 H83A 120.0
C82 C83 H83A 120.0
C83 C84 C85 120.0
C83 C84 H84A 120.0
C85 C84 H84A 120.0
C84 C85 C86 120.0
C84 C85 H85A 120.0
C86 C85 H85A 120.0
C85 C86 C87 120.0
C85 C86 H86A 120.0
C87 C86 H86A 120.0
C86 C87 C82 120.0
C86 C87 C88 120.1(7)
C82 C87 C88 119.9(7)
C89 C88 C87 173.0(14)
C88 C89 C90 172.7(14)
C91 C90 C95 120.0
C91 C90 C89 121.1(7)
C95 C90 C89 118.8(7)
C92 C91 C90 120.0
C92 C91 H91A 120.0
C90 C91 H91A 120.0
C91 C92 C93 120.0
C91 C92 H92A 120.0
C93 C92 H92A 120.0
C94 C93 C92 120.0
C94 C93 C96 121.3(7)
C92 C93 C96 118.7(7)
C95 C94 C93 120.0
C95 C94 H94A 120.0
C93 C94 H94A 120.0
C94 C95 C90 120.0
C94 C95 H95A 120.0
C90 C95 H95A 120.0
O21 C96 O22 121.7(9)
O21 C96 C93 120.4(9)
O22 C96 C93 117.9(9)
O13 C97 O14 119.6(10)
O13 C97 C98 123.4(9)
O14 C97 C98 116.9(10)
C99 C98 C103 120.0
C99 C98 C97 117.4(7)
C103 C98 C97 122.2(7)
C98 C99 C100 120.0
C98 C99 H99A 120.0
C100 C99 H99A 120.0
C101 C100 C99 120.0
C101 C100 H10A 120.0
C99 C100 H10A 120.0
C100 C101 C102 120.0
C100 C101 C104 120.4(7)
C102 C101 C104 119.4(7)
C103 C102 C101 120.0
C103 C102 H10B 120.0
C101 C102 H10B 120.0
C102 C103 C98 120.0
C102 C103 H10C 120.0
C98 C103 H10C 120.0
C105 C104 C101 173.6(13)
C104 C105 C106 175.6(13)
C105 C106 C107 120.6(7)
C105 C106 C111 119.4(7)
C107 C106 C111 120.0
C106 C107 C108 120.0
C106 C107 H10D 120.0
C108 C107 H10D 120.0
C109 C108 C107 120.0
C109 C108 H10E 120.0
C107 C108 H10E 120.0
C108 C109 C110 120.0
C108 C109 H10F 120.0
C110 C109 H10F 120.0
C111 C110 C109 120.0
C111 C110 H11B 120.0
C109 C110 H11B 120.0
C110 C111 C106 120.0
C110 C111 C112 119.9(7)
C106 C111 C112 120.1(7)
C113 C112 C111 178.9(15)
C112 C113 C114 178.3(13)
C115 C114 C119 120.0
C115 C114 C113 121.3(7)
C119 C114 C113 118.7(7)
C114 C115 C116 120.0
C114 C115 H11C 120.0
C116 C115 H11C 120.0
C117 C116 C115 120.0
C117 C116 H11D 120.0
C115 C116 H11D 120.0
C116 C117 C118 120.0
C116 C117 C120 119.0(7)
C118 C117 C120 120.9(7)
C119 C118 C117 120.0
C119 C118 H11E 120.0
C117 C118 H11E 120.0
C118 C119 C114 120.0
C118 C119 H11F 120.0
C114 C119 H11F 120.0
O19 C120 O20 121.9(9)
O19 C120 C117 121.5(9)
O20 C120 C117 116.6(9)
O16 C121 O15 123.5(8)
O16 C121 C122 119.7(9)
O15 C121 C122 116.6(9)
C123 C122 C127 120.0
C123 C122 C121 119.3(6)
C127 C122 C121 120.6(6)
C124 C123 C122 120.0
C124 C123 H12B 120.0
C122 C123 H12B 120.0
C125 C124 C123 120.0
C125 C124 H12C 120.0
C123 C124 H12C 120.0
C124 C125 C126 120.0
C124 C125 C128 117.3(7)
C126 C125 C128 122.6(7)
C125 C126 C127 120.0
C125 C126 H12D 120.0
C127 C126 H12D 120.0
C126 C127 C122 120.0
C126 C127 H12E 120.0
C122 C127 H12E 120.0
C129 C128 C125 176.5(13)
C128 C129 C130 175.2(14)
C131 C130 C135 120.0
C131 C130 C129 118.8(8)
C135 C130 C129 121.2(7)
C130 C131 C132 120.0
C130 C131 H13B 120.0
C132 C131 H13B 120.0
C133 C132 C131 120.0
C133 C132 H13C 120.0
C131 C132 H13C 120.0
C134 C133 C132 120.0
C134 C133 H13D 120.0
C132 C133 H13D 120.0
C133 C134 C135 120.0
C133 C134 H13E 120.0
C135 C134 H13E 120.0
C134 C135 C130 120.0
C134 C135 C136 121.2(7)
C130 C135 C136 118.8(7)
C137 C136 C135 169.9(14)
C136 C137 C138 170.9(14)
C139 C138 C143 120.0
C139 C138 C137 119.6(7)
C143 C138 C137 119.2(7)
C140 C139 C138 120.0
C140 C139 H13F 120.0
C138 C139 H13F 120.0
C139 C140 C141 120.0
C139 C140 H14B 120.0
C141 C140 H14B 120.0
C142 C141 C140 120.0
C142 C141 C144 119.8(7)
C140 C141 C144 119.9(7)
C141 C142 C143 120.0
C141 C142 H14C 120.0
C143 C142 H14C 120.0
C142 C143 C138 120.0
C142 C143 H14D 120.0
C138 C143 H14D 120.0
O17 C144 O18 124.7(10)
O17 C144 C141 117.6(10)
O18 C144 C141 117.6(10)
C146 O25 Mo1 126.1(4)
C150 O26 Mo2 120.5(4)
C154 O27 Mo4 121.1(4)
C158 O28 Mo5 133.5(5)
C162 O29 Mo6 135.6(5)
C146 N1 C148 120.9(9)
C146 N1 C147 120.8(9)
C148 N1 C147 118.3(9)
C150 N2 C152 120.9(9)
C150 N2 C151 120.8(9)
C152 N2 C151 118.3(9)
C154 N3 C155 120.8(9)
C154 N3 C156 120.8(9)
C155 N3 C156 118.3(8)
C158 N4 C159 120.9(9)
C158 N4 C160 120.8(9)
C159 N4 C160 118.3(8)
C162 N5 C164 120.9(9)
C162 N5 C163 120.9(9)
C164 N5 C163 118.2(9)
C146 C145 H14E 109.5
C146 C145 H14F 109.5
H14E C145 H14F 109.5
C146 C145 H14G 109.5
H14E C145 H14G 109.5
H14F C145 H14G 109.5
O25 C146 N1 122.0(7)
O25 C146 C145 120.2(9)
N1 C146 C145 117.7(9)
N1 C147 H14H 109.5
N1 C147 H14I 109.5
H14H C147 H14I 109.5
N1 C147 H14J 109.5
H14H C147 H14J 109.5
H14I C147 H14J 109.5
N1 C148 H14K 109.5
N1 C148 H14L 109.5
H14K C148 H14L 109.5
N1 C148 H14M 109.5
H14K C148 H14M 109.5
H14L C148 H14M 109.5
C150 C149 H14N 109.5
C150 C149 H14O 109.5
H14N C149 H14O 109.5
C150 C149 H14P 109.5
H14N C149 H14P 109.5
H14O C149 H14P 109.5
O26 C150 N2 122.1(10)
O26 C150 C149 120.2(9)
N2 C150 C149 117.8(9)
N2 C151 H15A 109.5
N2 C151 H15B 109.5
H15A C151 H15B 109.5
N2 C151 H15C 109.5
H15A C151 H15C 109.5
H15B C151 H15C 109.5
N2 C152 H15D 109.5
N2 C152 H15E 109.5
H15D C152 H15E 109.5
N2 C152 H15F 109.5
H15D C152 H15F 109.5
H15E C152 H15F 109.5
C154 C153 H15G 109.5
C154 C153 H15H 109.5
H15G C153 H15H 109.5
C154 C153 H15I 109.5
H15G C153 H15I 109.5
H15H C153 H15I 109.5
O27 C154 N3 122.0(10)
O27 C154 C153 120.2(9)
N3 C154 C153 117.8(9)
N3 C155 H15J 109.5
N3 C155 H15K 109.5
H15J C155 H15K 109.5
N3 C155 H15L 109.5
H15J C155 H15L 109.5
H15K C155 H15L 109.5
N3 C156 H15M 109.5
N3 C156 H15N 109.5
H15M C156 H15N 109.5
N3 C156 H15O 109.5
H15M C156 H15O 109.5
H15N C156 H15O 109.5
C158 C157 H15P 109.5
C158 C157 H15Q 109.5
H15P C157 H15Q 109.5
C158 C157 H15R 109.5
H15P C157 H15R 109.5
H15Q C157 H15R 109.5
O28 C158 N4 122.0(10)
O28 C158 C157 120.2(9)
N4 C158 C157 117.9(9)
N4 C159 H15S 109.5
N4 C159 H15T 109.5
H15S C159 H15T 109.5
N4 C159 H15U 109.5
H15S C159 H15U 109.5
H15T C159 H15U 109.5
N4 C160 H16A 109.5
N4 C160 H16B 109.5
H16A C160 H16B 109.5
N4 C160 H16C 109.5
H16A C160 H16C 109.5
H16B C160 H16C 109.5
C162 C161 H16D 109.5
C162 C161 H16E 109.5
H16D C161 H16E 109.5
C162 C161 H16F 109.5
H16D C161 H16F 109.5
H16E C161 H16F 109.5
O29 C162 N5 122.1(10)
O29 C162 C161 120.1(9)
N5 C162 C161 117.8(9)
N5 C163 H16G 109.5
N5 C163 H16H 109.5
H16G C163 H16H 109.5
N5 C163 H16I 109.5
H16G C163 H16I 109.5
H16H C163 H16I 109.5
N5 C164 H16J 109.5
N5 C164 H16K 109.5
H16J C164 H16K 109.5
N5 C164 H16L 109.5
H16J C164 H16L 109.5
H16K C164 H16L 109.5

loop_
_geom_bond_atom_site_label_1
_geom_bond_atom_site_label_2
_geom_bond_distance
Mo1 O7 2.097(6)
Mo1 Mo2 2.1178(13)
Mo1 O5 2.122(6)
Mo1 O3 2.123(6)
Mo1 O1 2.132(6)
Mo1 O25 2.402(11)
Mo2 O4 2.079(7)
Mo2 O6 2.087(6)
Mo2 O2 2.110(6)
Mo2 O8 2.112(6)
Mo2 O26 2.401(11)
Mo3 O9 2.081(7)
Mo3 O15 2.088(6)
Mo3 O11 2.107(6)
Mo3 Mo4 2.1105(13)
Mo3 O13 2.117(7)
Mo3 O30 2.402(5)
Mo4 O14 2.070(6)
Mo4 O12 2.072(6)
Mo4 O16 2.076(6)
Mo4 O10 2.080(6)
Mo4 O27 2.401(2)
Mo5 O21 2.094(6)
Mo5 O19 2.105(7)
Mo5 Mo6 2.1082(14)
Mo5 O17 2.116(7)
Mo5 O23 2.118(6)
Mo5 O28 2.400(12)
Mo6 O18 2.087(6)
Mo6 O24 2.093(6)
Mo6 O20 2.100(7)
Mo6 O22 2.116(6)
Mo6 O29 2.402(5)
O1 C1 1.302(11)
O2 C1 1.238(11)
O3 C25 1.266(11)
O4 C25 1.267(12)
O5 C73 1.300(10)
O6 C73 1.282(10)
O7 C49 1.270(11)
O8 C49 1.298(11)
O9 C24 1.274(11)
O10 C24 1.315(10)
O11 C48 1.266(10)
O12 C48 1.295(10)
O13 C97 1.284(11)
O14 C97 1.291(10)
O15 C121 1.270(10)
O16 C121 1.269(11)
O17 C144 1.272(12)
O18 C144 1.291(12)
O19 C120 1.252(11)
O20 C120 1.279(11)
O21 C96 1.269(11)
O22 C96 1.301(10)
O23 C72 1.288(11)
O24 C72 1.254(11)
C1 C2 1.500(10)
C2 C3 1.3900
C2 C7 1.3900
C3 C4 1.3900
C3 H3A 0.9500
C4 C5 1.3900
C4 H4A 0.9500
C5 C6 1.3900
C5 C8 1.465(13)
C6 C7 1.3900
C6 H6A 0.9500
C7 H7A 0.9500
C8 C9 1.146(13)
C9 C10 1.472(13)
C10 C11 1.3900
C10 C15 1.3900
C11 C12 1.3900
C11 H11A 0.9500
C12 C13 1.3900
C12 H12A 0.9500
C13 C14 1.3900
C13 H13A 0.9500
C14 C15 1.3900
C14 H14A 0.9500
C15 C16 1.400(13)
C16 C17 1.227(13)
C17 C18 1.439(13)
C18 C19 1.3900
C18 C23 1.3900
C19 C20 1.3900
C19 H19A 0.9500
C20 C21 1.3900
C20 H20A 0.9500
C21 C22 1.3900
C21 C24 1.486(12)
C22 C23 1.3900
C22 H22A 0.9500
C23 H23A 0.9500
C25 C26 1.505(12)
C26 C27 1.3900
C26 C31 1.3900
C27 C28 1.3900
C27 H27A 0.9500
C28 C29 1.3900
C28 H28A 0.9500
C29 C32 1.373(13)
C29 C30 1.3900
C30 C31 1.3900
C30 H30A 0.9500
C31 H31A 0.9500
C32 C33 1.244(15)
C33 C34 1.463(16)
C34 C35 1.3900
C34 C39 1.3900
C35 C36 1.3900
C35 H35A 0.9500
C36 C37 1.3900
C36 H36A 0.9500
C37 C38 1.3900
C37 H37A 0.9500
C38 C39 1.3900
C38 H38A 0.9500
C39 C40 1.440(13)
C40 C41 1.172(14)
C41 C42 1.477(13)
C42 C43 1.3900
C42 C47 1.3900
C43 C44 1.3900
C43 H43A 0.9500
C44 C45 1.3900
C44 H44A 0.9500
C45 C46 1.3900
C45 C48 1.480(10)
C46 C47 1.3900
C46 H46A 0.9500
C47 H47A 0.9500
C49 C50 1.436(12)
C50 C51 1.3900
C50 C55 1.3900
C51 C52 1.3900
C51 H51A 0.9500
C52 C53 1.3900
C52 H52A 0.9500
C53 C54 1.3900
C53 C56 1.446(16)
C54 C55 1.3900
C54 H54A 0.9500
C55 H55A 0.9500
C56 C57 1.206(16)
C57 C58 1.444(14)
C58 C59 1.3900
C58 C63 1.3900
C59 C60 1.3900
C59 H59A 0.9500
C60 C61 1.3900
C60 H60A 0.9500
C61 C62 1.3900
C61 H61A 0.9500
C62 C63 1.3900
C62 H62A 0.9500
C63 C64 1.448(11)
C64 C65 1.202(13)
C65 C66 1.452(11)
C66 C67 1.3900
C66 C71 1.3900
C67 C68 1.3900
C67 H67A 0.9500
C68 C69 1.3900
C68 H68A 0.9500
C69 C70 1.3900
C69 C72 1.479(11)
C70 C71 1.3900
C70 H70A 0.9500
C71 H71A 0.9500
C73 C74 1.457(11)
C74 C75 1.3900
C74 C79 1.3900
C75 C76 1.3900
C75 H75A 0.9500
C76 C77 1.3900
C76 H76A 0.9500
C77 C78 1.3900
C77 C80 1.463(12)
C78 C79 1.3900
C78 H78A 0.9500
C79 H79A 0.9500
C80 C81 1.171(13)
C81 C82 1.445(13)
C82 C83 1.3900
C82 C87 1.3900
C83 C84 1.3900
C83 H83A 0.9500
C84 C85 1.3900
C84 H84A 0.9500
C85 C86 1.3900
C85 H85A 0.9500
C86 C87 1.3900
C86 H86A 0.9500
C87 C88 1.443(13)
C88 C89 1.163(14)
C89 C90 1.459(14)
C90 C91 1.3900
C90 C95 1.3900
C91 C92 1.3900
C91 H91A 0.9500
C92 C93 1.3900
C92 H92A 0.9500
C93 C94 1.3900
C93 C96 1.478(10)
C94 C95 1.3900
C94 H94A 0.9500
C95 H95A 0.9500
C97 C98 1.466(12)
C98 C99 1.3900
C98 C103 1.3900
C99 C100 1.3900
C99 H99A 0.9500
C100 C101 1.3900
C100 H10A 0.9500
C101 C102 1.3900
C101 C104 1.475(15)
C102 C103 1.3900
C102 H10B 0.9500
C103 H10C 0.9500
C104 C105 1.229(14)
C105 C106 1.384(13)
C106 C107 1.3900
C106 C111 1.3900
C107 C108 1.3900
C107 H10D 0.9500
C108 C109 1.3900
C108 H10E 0.9500
C109 C110 1.3900
C109 H10F 0.9500
C110 C111 1.3900
C110 H11B 0.9500
C111 C112 1.453(12)
C112 C113 1.198(13)
C113 C114 1.427(12)
C114 C115 1.3900
C114 C119 1.3900
C115 C116 1.3900
C115 H11C 0.9500
C116 C117 1.3900
C116 H11D 0.9500
C117 C118 1.3900
C117 C120 1.503(10)
C118 C119 1.3900
C118 H11E 0.9500
C119 H11F 0.9500
C121 C122 1.519(10)
C122 C123 1.3900
C122 C127 1.3900
C123 C124 1.3900
C123 H12B 0.9500
C124 C125 1.3900
C124 H12C 0.9500
C125 C126 1.3900
C125 C128 1.450(12)
C126 C127 1.3900
C126 H12D 0.9500
C127 H12E 0.9500
C128 C129 1.212(13)
C129 C130 1.407(13)
C130 C131 1.3900
C130 C135 1.3900
C131 C132 1.3900
C131 H13B 0.9500
C132 C133 1.3900
C132 H13C 0.9500
C133 C134 1.3900
C133 H13D 0.9500
C134 C135 1.3900
C134 H13E 0.9500
C135 C136 1.443(12)
C136 C137 1.157(13)
C137 C138 1.478(12)
C138 C139 1.3900
C138 C143 1.3900
C139 C140 1.3900
C139 H13F 0.9500
C140 C141 1.3900
C140 H14B 0.9500
C141 C142 1.3900
C141 C144 1.491(11)
C142 C143 1.3900
C142 H14C 0.9500
C143 H14D 0.9500
O25 C146 1.237(10)
O26 C150 1.237(10)
O27 C154 1.237(10)
O28 C158 1.237(10)
O29 C162 1.238(10)
N1 C146 1.309(9)
N1 C148 1.456(10)
N1 C147 1.456(10)
N2 C150 1.309(10)
N2 C152 1.456(10)
N2 C151 1.456(10)
N3 C154 1.309(10)
N3 C155 1.456(10)
N3 C156 1.456(10)
N4 C158 1.309(10)
N4 C159 1.456(10)
N4 C160 1.456(10)
N5 C162 1.309(10)
N5 C164 1.456(10)
N5 C163 1.457(10)
C145 C146 1.516(10)
C145 H14E 0.9800
C145 H14F 0.9800
C145 H14G 0.9800
C147 H14H 0.9800
C147 H14I 0.9800
C147 H14J 0.9800
C148 H14K 0.9800
C148 H14L 0.9800
C148 H14M 0.9800
C149 C150 1.517(13)
C149 H14N 0.9800
C149 H14O 0.9800
C149 H14P 0.9800
C151 H15A 0.9800
C151 H15B 0.9800
C151 H15C 0.9800
C152 H15D 0.9800
C152 H15E 0.9800
C152 H15F 0.9800
C153 C154 1.516(10)
C153 H15G 0.9800
C153 H15H 0.9800
C153 H15I 0.9800
C155 H15J 0.9800
C155 H15K 0.9800
C155 H15L 0.9800
C156 H15M 0.9800
C156 H15N 0.9800
C156 H15O 0.9800
C157 C158 1.516(9)
C157 H15P 0.9800
C157 H15Q 0.9800
C157 H15R 0.9800
C159 H15S 0.9800
C159 H15T 0.9800
C159 H15U 0.9800
C160 H16A 0.9800
C160 H16B 0.9800
C160 H16C 0.9800
C161 C162 1.517(10)
C161 H16D 0.9800
C161 H16E 0.9800
C161 H16F 0.9800
C163 H16G 0.9800
C163 H16H 0.9800
C163 H16I 0.9800
C164 H16J 0.9800
C164 H16K 0.9800
C164 H16L 0.9800

loop_
_platon_squeeze_void_nr
_platon_squeeze_void_average_x
_platon_squeeze_void_average_y
_platon_squeeze_void_average_z
_platon_squeeze_void_volume
_platon_squeeze_void_count_electrons
_platon_squeeze_void_content
1 0.216 -0.099 -0.392 9661 2509 ' '
